data_4501332
loop_
_publ_author_name
'Yang, Yan'
'Du, Peng'
'Ma, Jian-Fang'
'Kan, Wei-Qiu'
'Liu, Bo'
'Yang, Jin'

_publ_section_title
;
 A Series of Metal--Organic Frameworks Based on Different Salicylic
 Derivatives and 1,1&#x2032;-(1,4-Butanediyl)bis(imidazole) Ligand:
 Syntheses, Structures, and Luminescent Properties
;
_journal_issue 12
_journal_name_full 'Crystal Growth &amp; Design'
_journal_page_first 5540
_journal_paper_doi 10.1021/cg201118x
_journal_volume 11
_journal_year 2011
_chemical_formula_moiety 'C24 H20 Cl2 N4 O6  Zn2, H2O'
_chemical_formula_sum 'C24 H22 Cl2 N4 O7 Zn2'
_chemical_formula_weight 680.10
_chemical_name_systematic
;
 ?
;
_space_group_IT_number 14
_symmetry_cell_setting monoclinic
_symmetry_space_group_name_Hall '-P 2yn'
_symmetry_space_group_name_H-M 'P 1 21/n 1'
_atom_sites_solution_hydrogens geom
_atom_sites_solution_primary direct
_atom_sites_solution_secondary difmap
_audit_creation_method SHELXL-97
_cell_angle_alpha 90.00
_cell_angle_beta 101.600(4)
_cell_angle_gamma 90.00
_cell_formula_units_Z 4
_cell_length_a 11.4557(5)
_cell_length_b 13.6034(4)
_cell_length_c 17.3626(7)
_cell_measurement_reflns_used 2587
_cell_measurement_temperature 293(2)
_cell_measurement_theta_max 29.0958
_cell_measurement_theta_min 2.8191
_cell_volume 2650.46(18)
_computing_cell_refinement CrysAlis
_computing_data_collection 'CrysAlis (Oxford Diffraction, 2006)'
_computing_data_reduction CrysAlis
_computing_structure_refinement 'SHELXL-97 (Sheldrick, 2008)'
_computing_structure_solution 'SHELXS-97 (Sheldrick, 1997)'
_diffrn_ambient_temperature 293(2)
_diffrn_detector_area_resol_mean 10.0
_diffrn_measured_fraction_theta_full 0.996
_diffrn_measured_fraction_theta_max 0.996
_diffrn_measurement_device_type 'Oxford Diffraction Gemini R Ultra'
_diffrn_measurement_method '\w scan'
_diffrn_radiation_monochromator graphite
_diffrn_radiation_source 'fine-focus sealed tube'
_diffrn_radiation_type MoK\a
_diffrn_radiation_wavelength 0.71073
_diffrn_reflns_av_R_equivalents 0.0454
_diffrn_reflns_av_sigmaI/netI 0.1291
_diffrn_reflns_limit_h_max 13
_diffrn_reflns_limit_h_min -12
_diffrn_reflns_limit_k_max 13
_diffrn_reflns_limit_k_min -16
_diffrn_reflns_limit_l_max 20
_diffrn_reflns_limit_l_min -17
_diffrn_reflns_number 10411
_diffrn_reflns_theta_full 25.00
_diffrn_reflns_theta_max 25.02
_diffrn_reflns_theta_min 2.82
_exptl_absorpt_coefficient_mu 2.063
_exptl_absorpt_correction_T_max 1.00000
_exptl_absorpt_correction_T_min 0.94858
_exptl_absorpt_correction_type multi-scan
_exptl_absorpt_process_details
;
CrysAlis (Oxford Diffraction, 2006)
;
_exptl_crystal_colour colorless
_exptl_crystal_density_diffrn 1.704
_exptl_crystal_density_method 'not measured'
_exptl_crystal_description block
_exptl_crystal_F_000 1376
_exptl_crystal_size_max 0.22
_exptl_crystal_size_mid 0.18
_exptl_crystal_size_min 0.18
_refine_diff_density_max 0.504
_refine_diff_density_min -0.290
_refine_diff_density_rms 0.059
_refine_ls_extinction_method none
_refine_ls_goodness_of_fit_ref 0.696
_refine_ls_hydrogen_treatment mixed
_refine_ls_matrix_type full
_refine_ls_number_parameters 358
_refine_ls_number_reflns 4669
_refine_ls_number_restraints 0
_refine_ls_restrained_S_all 0.696
_refine_ls_R_factor_all 0.0854
_refine_ls_R_factor_gt 0.0343
_refine_ls_shift/su_max 0.001
_refine_ls_shift/su_mean 0.000
_refine_ls_structure_factor_coef Fsqd
_refine_ls_weighting_details 'calc w=1/[\s^2^(Fo^2^)+(0.0160P)^2^+0.0000P] where P=(Fo^2^+2Fc^2^)/3'
_refine_ls_weighting_scheme calc
_refine_ls_wR_factor_gt 0.0481
_refine_ls_wR_factor_ref 0.0520
_reflns_number_gt 2310
_reflns_number_total 4669
_reflns_threshold_expression >2\s(I)
_cod_data_source_file cg201118x_si_002.cif
_cod_data_source_block Compound-5
_cod_database_code 4501332

loop_
_symmetry_equiv_pos_as_xyz
'x, y, z'
'-x+1/2, y+1/2, -z+1/2'
'-x, -y, -z'
'x-1/2, -y-1/2, z-1/2'

loop_
_atom_site_label
_atom_site_type_symbol
_atom_site_fract_x
_atom_site_fract_y
_atom_site_fract_z
_atom_site_U_iso_or_equiv
_atom_site_adp_type
_atom_site_occupancy
_atom_site_symmetry_multiplicity
_atom_site_calc_flag
_atom_site_refinement_flags
Zn1 Zn 1.00088(4) 0.62593(3) 0.79340(2) 0.04175(13) Uani 1 1 d .
Zn2 Zn 0.77003(4) 0.35438(3) 0.77950(2) 0.03899(14) Uani 1 1 d .
C1 C 1.2274(4) 0.6174(3) 0.9142(2) 0.0419(10) Uani 1 1 d .
H1 H 1.2629 0.6657 0.8886 0.050 Uiso 1 1 calc R
C2 C 1.1990(5) 0.5122(3) 1.0005(3) 0.0615(13) Uani 1 1 d .
H2 H 1.2087 0.4730 1.0452 0.074 Uiso 1 1 calc R
C3 C 1.1037(4) 0.5149(3) 0.9421(3) 0.0604(12) Uani 1 1 d .
H3 H 1.0354 0.4770 0.9394 0.073 Uiso 1 1 calc R
C4 C 1.3960(4) 0.5997(3) 1.0296(2) 0.0525(11) Uani 1 1 d .
H4A H 1.3869 0.6203 1.0815 0.063 Uiso 1 1 calc R
H4B H 1.4304 0.6541 1.0057 0.063 Uiso 1 1 calc R
C5 C 1.4812(3) 0.5130(3) 1.03776(19) 0.0502(11) Uani 1 1 d .
H5A H 1.5514 0.5284 1.0773 0.060 Uiso 1 1 calc R
H5B H 1.4431 0.4563 1.0560 0.060 Uiso 1 1 calc R
C6 C 0.8041(5) 0.2042(3) 0.9070(3) 0.0727(15) Uani 1 1 d .
H6 H 0.7253 0.1831 0.8945 0.087 Uiso 1 1 calc R
C7 C 0.9876(7) 0.2139(5) 0.9685(5) 0.129(3) Uani 1 1 d .
H7 H 1.0590 0.2046 1.0041 0.155 Uiso 1 1 calc R
C8 C 0.9663(6) 0.2766(4) 0.9071(4) 0.0990(19) Uani 1 1 d .
H8 H 1.0230 0.3176 0.8926 0.119 Uiso 1 1 calc R
C9 C 0.8695(6) 0.0934(4) 1.0212(3) 0.138(3) Uani 1 1 d .
H9A H 0.7990 0.0555 0.9990 0.166 Uiso 1 1 calc R
H9B H 0.8580 0.1224 1.0702 0.166 Uiso 1 1 calc R
C10 C 0.9879(8) 0.0212(4) 1.0377(3) 0.191(4) Uani 1 1 d .
H10A H 1.0567 0.0586 1.0637 0.229 Uiso 1 1 calc R
H10B H 0.9753 -0.0318 1.0724 0.229 Uiso 1 1 calc R
C11 C 0.9177(3) 0.3999(2) 0.6345(2) 0.0387(10) Uani 1 1 d .
C12 C 0.8314(4) 0.3232(3) 0.6236(2) 0.0424(10) Uani 1 1 d .
C13 C 0.8141(4) 0.2710(3) 0.5522(2) 0.0476(11) Uani 1 1 d .
H13 H 0.7574 0.2211 0.5430 0.057 Uiso 1 1 calc R
C14 C 0.8782(4) 0.2917(3) 0.4962(2) 0.0523(11) Uani 1 1 d .
C15 C 0.9654(4) 0.3627(3) 0.5072(2) 0.0610(12) Uani 1 1 d .
H15 H 1.0112 0.3747 0.4696 0.073 Uiso 1 1 calc R
C16 C 0.9818(4) 0.4152(3) 0.5760(2) 0.0593(13) Uani 1 1 d .
H16 H 1.0396 0.4642 0.5838 0.071 Uiso 1 1 calc R
C17 C 0.9424(3) 0.4646(3) 0.7044(2) 0.0416(10) Uani 1 1 d .
C18 C 1.0167(4) 0.9234(2) 0.7502(2) 0.0336(9) Uani 1 1 d .
C19 C 0.9286(4) 0.9963(2) 0.72925(19) 0.0320(9) Uani 1 1 d .
C20 C 0.9675(3) 1.0947(2) 0.72866(19) 0.0373(10) Uani 1 1 d .
H20 H 0.9115 1.1447 0.7162 0.045 Uiso 1 1 calc R
C21 C 1.0847(4) 1.1175(2) 0.7459(2) 0.0393(10) Uani 1 1 d .
C22 C 1.1736(3) 1.0472(3) 0.7672(2) 0.0461(11) Uani 1 1 d .
H22 H 1.2539 1.0643 0.7790 0.055 Uiso 1 1 calc R
C23 C 1.1368(4) 0.9510(3) 0.7698(2) 0.0456(11) Uani 1 1 d .
H23 H 1.1940 0.9025 0.7851 0.055 Uiso 1 1 calc R
C24 C 0.9900(4) 0.8162(3) 0.7528(2) 0.0398(11) Uani 1 1 d .
N1 N 1.1213(3) 0.5817(2) 0.88666(17) 0.0403(8) Uani 1 1 d .
N2 N 1.2794(3) 0.5776(2) 0.98251(19) 0.0412(8) Uani 1 1 d .
N3 N 0.8511(4) 0.2715(2) 0.8698(2) 0.0515(9) Uani 1 1 d .
N4 N 0.8882(6) 0.1696(3) 0.9670(3) 0.0850(14) Uani 1 1 d .
O1 O 0.9911(2) 0.54691(16) 0.69853(14) 0.0509(7) Uani 1 1 d .
O2 O 0.9165(2) 0.43801(15) 0.76900(14) 0.0406(7) Uani 1 1 d .
O3 O 0.7654(2) 0.29893(15) 0.67480(14) 0.0481(7) Uani 1 1 d .
O5 O 0.8898(2) 0.78331(16) 0.71865(15) 0.0433(7) Uani 1 1 d .
O4 O 1.0687(2) 0.75927(16) 0.78924(15) 0.0498(7) Uani 1 1 d .
O6 O 0.8127(2) 0.97973(15) 0.70960(14) 0.0419(7) Uani 1 1 d .
O1W O 0.8481(2) 0.62575(16) 0.83288(15) 0.0415(7) Uani 1 1 d .
Cl1 Cl 0.84433(12) 0.23047(9) 0.40648(6) 0.0825(4) Uani 1 1 d .
Cl2 Cl 1.12719(10) 1.23955(7) 0.73820(7) 0.0627(3) Uani 1 1 d .
H1A H 0.814(4) 0.678(3) 0.835(3) 0.094 Uiso 1 1 d .
H1B H 0.793(4) 0.578(3) 0.812(2) 0.094 Uiso 1 1 d .

loop_
_atom_site_aniso_label
_atom_site_aniso_U_11
_atom_site_aniso_U_22
_atom_site_aniso_U_33
_atom_site_aniso_U_23
_atom_site_aniso_U_13
_atom_site_aniso_U_12
Zn1 0.0371(3) 0.0370(2) 0.0488(3) 0.0011(2) 0.0030(2) 0.0015(2)
Zn2 0.0389(3) 0.0325(2) 0.0460(3) 0.0010(2) 0.0096(2) 0.0022(2)
C1 0.040(3) 0.042(2) 0.044(3) 0.007(2) 0.011(2) 0.006(2)
C2 0.056(4) 0.068(3) 0.058(3) 0.024(3) 0.006(3) 0.001(3)
C3 0.051(4) 0.057(3) 0.072(3) 0.017(3) 0.009(3) -0.013(2)
C4 0.046(3) 0.063(3) 0.046(3) -0.009(2) 0.001(2) 0.010(2)
C5 0.040(3) 0.065(3) 0.041(3) 0.006(2) -0.003(2) 0.013(2)
C6 0.101(5) 0.053(3) 0.060(3) 0.020(3) 0.006(4) 0.017(3)
C7 0.112(7) 0.103(6) 0.147(7) -0.009(5) -0.037(6) 0.015(5)
C8 0.094(6) 0.077(4) 0.114(5) 0.017(4) -0.008(4) 0.020(4)
C9 0.194(8) 0.114(5) 0.103(5) 0.023(4) 0.023(5) 0.021(5)
C10 0.374(12) 0.122(5) 0.080(5) 0.047(4) 0.055(6) 0.150(7)
C11 0.050(3) 0.030(2) 0.039(2) 0.0036(19) 0.014(2) -0.0005(19)
C12 0.052(3) 0.035(2) 0.040(3) 0.002(2) 0.008(2) 0.010(2)
C13 0.052(3) 0.043(2) 0.046(3) -0.003(2) 0.007(2) 0.000(2)
C14 0.068(3) 0.054(3) 0.034(2) -0.010(2) 0.008(2) 0.009(2)
C15 0.080(4) 0.057(3) 0.051(3) 0.005(3) 0.027(3) -0.002(3)
C16 0.082(4) 0.039(2) 0.061(3) -0.002(2) 0.026(3) -0.004(2)
C17 0.031(3) 0.040(3) 0.053(3) 0.000(2) 0.008(2) 0.006(2)
C18 0.035(3) 0.029(2) 0.036(2) -0.0022(18) 0.006(2) -0.002(2)
C19 0.034(3) 0.034(2) 0.029(2) 0.0006(17) 0.007(2) 0.000(2)
C20 0.028(3) 0.034(2) 0.045(3) -0.0018(18) -0.003(2) 0.0013(18)
C21 0.038(3) 0.036(2) 0.044(2) 0.0004(19) 0.008(2) -0.002(2)
C22 0.028(3) 0.047(3) 0.060(3) 0.003(2) 0.003(2) -0.005(2)
C23 0.043(3) 0.039(2) 0.053(3) 0.008(2) 0.006(2) 0.007(2)
C24 0.045(3) 0.039(2) 0.040(3) -0.005(2) 0.019(3) 0.001(2)
N1 0.029(2) 0.0408(18) 0.048(2) 0.0059(17) -0.0002(18) 0.0013(16)
N2 0.036(2) 0.0437(19) 0.041(2) 0.0013(17) 0.002(2) 0.0051(18)
N3 0.051(3) 0.044(2) 0.056(2) 0.0033(19) 0.003(2) 0.011(2)
N4 0.131(5) 0.055(3) 0.058(3) 0.024(2) -0.007(3) 0.018(3)
O1 0.063(2) 0.0355(15) 0.0573(18) -0.0043(14) 0.0188(16) -0.0166(15)
O2 0.0384(18) 0.0401(15) 0.0441(17) -0.0044(13) 0.0100(14) -0.0022(12)
O3 0.055(2) 0.0421(15) 0.0493(17) -0.0090(13) 0.0170(16) -0.0140(13)
O5 0.037(2) 0.0337(15) 0.0590(19) -0.0038(13) 0.0096(16) -0.0023(14)
O4 0.046(2) 0.0313(15) 0.067(2) 0.0094(14) -0.0009(16) 0.0079(14)
O6 0.0295(18) 0.0307(14) 0.0627(19) 0.0024(12) 0.0025(15) -0.0018(12)
O1W 0.0378(19) 0.0307(15) 0.0549(17) 0.0007(14) 0.0068(14) 0.0032(12)
Cl1 0.1027(11) 0.0972(9) 0.0433(7) -0.0159(6) 0.0044(7) 0.0154(8)
Cl2 0.0498(7) 0.0391(6) 0.0954(9) 0.0014(6) 0.0058(7) -0.0130(5)

loop_
_atom_type_symbol
_atom_type_description
_atom_type_scat_dispersion_real
_atom_type_scat_dispersion_imag
_atom_type_scat_source
C C 0.0033 0.0016 'International Tables Vol C Tables 4.2.6.8 and 6.1.1.4'
H H 0.0000 0.0000 'International Tables Vol C Tables 4.2.6.8 and 6.1.1.4'
N N 0.0061 0.0033 'International Tables Vol C Tables 4.2.6.8 and 6.1.1.4'
O O 0.0106 0.0060 'International Tables Vol C Tables 4.2.6.8 and 6.1.1.4'
Cl Cl 0.1484 0.1585 'International Tables Vol C Tables 4.2.6.8 and 6.1.1.4'
Zn Zn 0.2839 1.4301 'International Tables Vol C Tables 4.2.6.8 and 6.1.1.4'

loop_
_geom_angle_atom_site_label_1
_geom_angle_atom_site_label_2
_geom_angle_atom_site_label_3
_geom_angle
_geom_angle_site_symmetry_1
_geom_angle_site_symmetry_3
O1 Zn1 O4 115.47(10) . .
O1 Zn1 N1 115.55(11) . .
O4 Zn1 N1 95.36(12) . .
O1 Zn1 O1W 112.49(11) . .
O4 Zn1 O1W 112.94(10) . .
N1 Zn1 O1W 103.34(12) . .
O3 Zn2 O6 119.78(10) . 2_646
O3 Zn2 N3 115.58(11) . .
O6 Zn2 N3 124.49(11) 2_646 .
O3 Zn2 O2 90.05(10) . .
O6 Zn2 O2 86.97(9) 2_646 .
N3 Zn2 O2 97.01(14) . .
O3 Zn2 O5 88.62(10) . 2_646
O6 Zn2 O5 87.64(10) 2_646 2_646
N3 Zn2 O5 89.86(14) . 2_646
O2 Zn2 O5 172.89(10) . 2_646
N1 C1 N2 113.0(3) . .
N1 C1 H1 123.5 . .
N2 C1 H1 123.5 . .
C3 C2 N2 107.3(4) . .
C3 C2 H2 126.4 . .
N2 C2 H2 126.4 . .
C2 C3 N1 109.8(4) . .
C2 C3 H3 125.1 . .
N1 C3 H3 125.1 . .
N2 C4 C5 113.2(3) . .
N2 C4 H4A 108.9 . .
C5 C4 H4A 108.9 . .
N2 C4 H4B 108.9 . .
C5 C4 H4B 108.9 . .
H4A C4 H4B 107.7 . .
C5 C5 C4 113.1(4) 3_867 .
C5 C5 H5A 109.0 3_867 .
C4 C5 H5A 109.0 . .
C5 C5 H5B 109.0 3_867 .
C4 C5 H5B 109.0 . .
H5A C5 H5B 107.8 . .
N3 C6 N4 109.0(5) . .
N3 C6 H6 125.5 . .
N4 C6 H6 125.5 . .
N4 C7 C8 105.2(7) . .
N4 C7 H7 127.4 . .
C8 C7 H7 127.4 . .
C7 C8 N3 110.6(6) . .
C7 C8 H8 124.7 . .
N3 C8 H8 124.7 . .
N4 C9 C10 108.4(5) . .
N4 C9 H9A 110.0 . .
C10 C9 H9A 110.0 . .
N4 C9 H9B 110.0 . .
C10 C9 H9B 110.0 . .
H9A C9 H9B 108.4 . .
C10 C10 C9 111.5(6) 3_757 .
C10 C10 H10A 109.3 3_757 .
C9 C10 H10A 109.3 . .
C10 C10 H10B 109.3 3_757 .
C9 C10 H10B 109.3 . .
H10A C10 H10B 108.0 . .
C16 C11 C12 118.1(3) . .
C16 C11 C17 118.0(3) . .
C12 C11 C17 123.9(3) . .
O3 C12 C13 117.9(4) . .
O3 C12 C11 124.9(3) . .
C13 C12 C11 117.2(3) . .
C14 C13 C12 121.6(4) . .
C14 C13 H13 119.2 . .
C12 C13 H13 119.2 . .
C13 C14 C15 121.9(4) . .
C13 C14 Cl1 119.0(4) . .
C15 C14 Cl1 119.0(3) . .
C16 C15 C14 117.0(4) . .
C16 C15 H15 121.5 . .
C14 C15 H15 121.5 . .
C15 C16 C11 124.1(4) . .
C15 C16 H16 118.0 . .
C11 C16 H16 118.0 . .
O1 C17 O2 120.5(3) . .
O1 C17 C11 118.4(3) . .
O2 C17 C11 121.0(3) . .
C23 C18 C19 119.5(3) . .
C23 C18 C24 116.8(4) . .
C19 C18 C24 123.6(4) . .
O6 C19 C18 125.3(3) . .
O6 C19 C20 117.5(3) . .
C18 C19 C20 117.2(4) . .
C21 C20 C19 121.1(3) . .
C21 C20 H20 119.4 . .
C19 C20 H20 119.4 . .
C20 C21 C22 122.9(3) . .
C20 C21 Cl2 118.8(3) . .
C22 C21 Cl2 118.3(3) . .
C23 C22 C21 116.6(4) . .
C23 C22 H22 121.7 . .
C21 C22 H22 121.7 . .
C22 C23 C18 122.6(4) . .
C22 C23 H23 118.7 . .
C18 C23 H23 118.7 . .
O4 C24 O5 120.7(3) . .
O4 C24 C18 119.1(4) . .
O5 C24 C18 120.2(4) . .
C1 N1 C3 104.4(3) . .
C1 N1 Zn1 128.6(3) . .
C3 N1 Zn1 126.5(3) . .
C1 N2 C2 105.5(4) . .
C1 N2 C4 127.9(3) . .
C2 N2 C4 126.5(4) . .
C6 N3 C8 105.1(4) . .
C6 N3 Zn2 127.8(4) . .
C8 N3 Zn2 127.0(4) . .
C7 N4 C6 110.1(5) . .
C7 N4 C9 124.8(7) . .
C6 N4 C9 125.1(6) . .
C17 O1 Zn1 111.8(2) . .
C17 O2 Zn2 125.0(2) . .
C12 O3 Zn2 128.0(2) . .
C24 O5 Zn2 123.3(2) . 2_656
C24 O4 Zn1 109.6(3) . .
C19 O6 Zn2 126.7(2) . 2_656
Zn1 O1W H1A 118(3) . .
Zn1 O1W H1B 116(2) . .
H1A O1W H1B 109(4) . .

loop_
_geom_bond_atom_site_label_1
_geom_bond_atom_site_label_2
_geom_bond_distance
_geom_bond_site_symmetry_2
Zn1 O1 1.951(2) .
Zn1 O4 1.980(2) .
Zn1 N1 1.997(3) .
Zn1 O1W 2.004(2) .
Zn2 O3 1.959(2) .
Zn2 O6 1.978(2) 2_646
Zn2 N3 2.002(3) .
Zn2 O2 2.065(2) .
Zn2 O5 2.077(2) 2_646
C1 N1 1.307(4) .
C1 N2 1.331(4) .
C1 H1 0.9300 .
C2 C3 1.333(5) .
C2 N2 1.361(5) .
C2 H2 0.9300 .
C3 N1 1.367(4) .
C3 H3 0.9300 .
C4 N2 1.450(5) .
C4 C5 1.518(5) .
C4 H4A 0.9700 .
C4 H4B 0.9700 .
C5 C5 1.503(6) 3_867
C5 H5A 0.9700 .
C5 H5B 0.9700 .
C6 N3 1.299(5) .
C6 N4 1.353(6) .
C6 H6 0.9300 .
C7 N4 1.283(7) .
C7 C8 1.348(7) .
C7 H7 0.9300 .
C8 N3 1.349(6) .
C8 H8 0.9300 .
C9 N4 1.445(6) .
C9 C10 1.651(8) .
C9 H9A 0.9700 .
C9 H9B 0.9700 .
C10 C10 1.506(9) 3_757
C10 H10A 0.9700 .
C10 H10B 0.9700 .
C11 C16 1.382(4) .
C11 C12 1.423(5) .
C11 C17 1.480(5) .
C12 O3 1.319(4) .
C12 C13 1.409(5) .
C13 C14 1.360(5) .
C13 H13 0.9300 .
C14 C15 1.375(5) .
C14 Cl1 1.741(4) .
C15 C16 1.372(5) .
C15 H15 0.9300 .
C16 H16 0.9300 .
C17 O1 1.264(4) .
C17 O2 1.270(4) .
C18 C23 1.400(5) .
C18 C19 1.409(5) .
C18 C24 1.494(5) .
C19 O6 1.321(4) .
C19 C20 1.412(4) .
C20 C21 1.352(5) .
C20 H20 0.9300 .
C21 C22 1.391(5) .
C21 Cl2 1.743(3) .
C22 C23 1.379(4) .
C22 H22 0.9300 .
C23 H23 0.9300 .
C24 O4 1.258(4) .
C24 O5 1.263(4) .
O5 Zn2 2.077(2) 2_656
O6 Zn2 1.978(2) 2_656
O1W H1A 0.81(4) .
O1W H1B 0.93(4) .

loop_
_geom_hbond_atom_site_label_D
_geom_hbond_atom_site_label_H
_geom_hbond_atom_site_label_A
_geom_hbond_distance_DH
_geom_hbond_distance_HA
_geom_hbond_distance_DA
_geom_hbond_angle_DHA
_geom_hbond_site_symmetry_A
O1W H1B O2 0.93(4) 2.57(4) 2.952(3) 105(3) .
O1W H1A O3 0.81(4) 1.87(4) 2.681(3) 172(4) 2_656
O1W H1B O6 0.93(4) 1.79(4) 2.709(3) 169(4) 2_646
C1 H1 Cl2 0.93 2.93 3.782(4) 153.8 2_746
C4 H4B Cl1 0.97 2.91 3.453(4) 116.2 2_756

loop_
_geom_torsion_atom_site_label_1
_geom_torsion_atom_site_label_2
_geom_torsion_atom_site_label_3
_geom_torsion_atom_site_label_4
_geom_torsion
_geom_torsion_site_symmetry_1
_geom_torsion_site_symmetry_4
N2 C2 C3 N1 -0.3(5) . .
N2 C4 C5 C5 69.1(5) . 3_867
N4 C7 C8 N3 1.7(7) . .
N4 C9 C10 C10 -56.9(10) . 3_757
C16 C11 C12 O3 178.7(4) . .
C17 C11 C12 O3 -1.7(6) . .
C16 C11 C12 C13 -2.6(5) . .
C17 C11 C12 C13 177.0(3) . .
O3 C12 C13 C14 179.8(3) . .
C11 C12 C13 C14 1.0(5) . .
C12 C13 C14 C15 1.8(6) . .
C12 C13 C14 Cl1 -175.3(3) . .
C13 C14 C15 C16 -2.7(6) . .
Cl1 C14 C15 C16 174.3(3) . .
C14 C15 C16 C11 1.0(6) . .
C12 C11 C16 C15 1.7(6) . .
C17 C11 C16 C15 -177.9(4) . .
C16 C11 C17 O1 21.1(5) . .
C12 C11 C17 O1 -158.5(3) . .
C16 C11 C17 O2 -158.3(4) . .
C12 C11 C17 O2 22.2(6) . .
C23 C18 C19 O6 180.0(3) . .
C24 C18 C19 O6 0.1(5) . .
C23 C18 C19 C20 0.5(5) . .
C24 C18 C19 C20 -179.4(3) . .
O6 C19 C20 C21 -178.2(3) . .
C18 C19 C20 C21 1.3(5) . .
C19 C20 C21 C22 -1.7(6) . .
C19 C20 C21 Cl2 176.1(2) . .
C20 C21 C22 C23 0.2(5) . .
Cl2 C21 C22 C23 -177.6(3) . .
C21 C22 C23 C18 1.7(5) . .
C19 C18 C23 C22 -2.1(5) . .
C24 C18 C23 C22 177.9(3) . .
C23 C18 C24 O4 16.8(5) . .
C19 C18 C24 O4 -163.3(3) . .
C23 C18 C24 O5 -163.0(3) . .
C19 C18 C24 O5 16.9(5) . .
N2 C1 N1 C3 0.7(4) . .
N2 C1 N1 Zn1 172.9(2) . .
C2 C3 N1 C1 -0.2(4) . .
C2 C3 N1 Zn1 -172.6(3) . .
O1 Zn1 N1 C1 101.0(3) . .
O4 Zn1 N1 C1 -20.5(3) . .
O1W Zn1 N1 C1 -135.7(3) . .
O1 Zn1 N1 C3 -88.4(3) . .
O4 Zn1 N1 C3 150.0(3) . .
O1W Zn1 N1 C3 34.9(3) . .
N1 C1 N2 C2 -0.9(4) . .
N1 C1 N2 C4 -179.8(3) . .
C3 C2 N2 C1 0.7(4) . .
C3 C2 N2 C4 179.6(3) . .
C5 C4 N2 C1 -116.3(4) . .
C5 C4 N2 C2 65.0(5) . .
N4 C6 N3 C8 1.0(5) . .
N4 C6 N3 Zn2 -176.6(3) . .
C7 C8 N3 C6 -1.7(6) . .
C7 C8 N3 Zn2 176.0(4) . .
O3 Zn2 N3 C6 -89.1(3) . .
O6 Zn2 N3 C6 86.3(4) 2_646 .
O2 Zn2 N3 C6 177.4(3) . .
O5 Zn2 N3 C6 -0.7(3) 2_646 .
O3 Zn2 N3 C8 93.7(4) . .
O6 Zn2 N3 C8 -90.9(4) 2_646 .
O2 Zn2 N3 C8 0.3(4) . .
O5 Zn2 N3 C8 -177.9(4) 2_646 .
C8 C7 N4 C6 -1.1(7) . .
C8 C7 N4 C9 178.4(4) . .
N3 C6 N4 C7 0.0(6) . .
N3 C6 N4 C9 -179.4(4) . .
C10 C9 N4 C7 -39.8(8) . .
C10 C9 N4 C6 139.6(5) . .
O2 C17 O1 Zn1 -6.5(4) . .
C11 C17 O1 Zn1 174.1(3) . .
O4 Zn1 O1 C17 -177.2(2) . .
N1 Zn1 O1 C17 72.8(3) . .
O1W Zn1 O1 C17 -45.6(3) . .
O1 C17 O2 Zn2 145.7(3) . .
C11 C17 O2 Zn2 -34.9(5) . .
O3 Zn2 O2 C17 24.8(3) . .
O6 Zn2 O2 C17 -95.0(3) 2_646 .
N3 Zn2 O2 C17 140.6(3) . .
O5 Zn2 O2 C17 -54.4(8) 2_646 .
C13 C12 O3 Zn2 178.4(2) . .
C11 C12 O3 Zn2 -2.9(5) . .
O6 Zn2 O3 C12 81.0(3) 2_646 .
N3 Zn2 O3 C12 -103.3(3) . .
O2 Zn2 O3 C12 -5.5(3) . .
O5 Zn2 O3 C12 167.5(3) 2_646 .
O4 C24 O5 Zn2 139.1(3) . 2_656
C18 C24 O5 Zn2 -41.1(4) . 2_656
O5 C24 O4 Zn1 -7.1(4) . .
C18 C24 O4 Zn1 173.1(2) . .
O1 Zn1 O4 C24 80.3(2) . .
N1 Zn1 O4 C24 -158.0(2) . .
O1W Zn1 O4 C24 -51.1(3) . .
C18 C19 O6 Zn2 10.6(5) . 2_656
C20 C19 O6 Zn2 -169.9(2) . 2_656
